data_7157059
loop_
_publ_author_name
'Peng, Xiangjun'
'Qin, Feng'
'Xu, Mengyue'
'Zhu, Shaojie'
'Pan, Yingming'
'Tang, Haitao'
'Meng, Xiujin'
'Wang, Hengshan'

_publ_section_title
;
 Synthesis of imidazo[1,2-c]thiazoles through Pd-catalyzed bicyclization
 of tert-butyl isonitrile with thioamides.
;
_journal_issue 36
_journal_name_full 'Organic &amp; biomolecular chemistry'
_journal_page_first 8403
_journal_page_last 8407
_journal_paper_doi 10.1039/c9ob01664c
_journal_volume 17
_journal_year 2019
_chemical_formula_moiety 'C25 H28 F2 N4 S'
_chemical_formula_sum 'C25 H28 F2 N4 S'
_chemical_formula_weight 454.57
_space_group_crystal_system monoclinic
_space_group_IT_number 14
_space_group_name_Hall '-P 2ybc'
_space_group_name_H-M_alt 'P 1 21/c 1'
_symmetry_space_group_name_Hall '-P 2ybc'
_symmetry_space_group_name_H-M 'P 1 21/c 1'
_atom_sites_solution_hydrogens mixed
_atom_sites_solution_primary direct
_audit_creation_date 2018-06-21
_audit_creation_method
;
Olex2 1.2
(compiled 2018.05.29 svn.r3508 for OlexSys, GUI svn.r5506)
;
_audit_update_record
;
2018-12-12 deposited with the CCDC.    2019-08-27 downloaded from the CCDC.
;
_cell_angle_alpha 90
_cell_angle_beta 97.346(6)
_cell_angle_gamma 90
_cell_formula_units_Z 4
_cell_length_a 18.3522(13)
_cell_length_b 11.8099(8)
_cell_length_c 10.9691(5)
_cell_measurement_reflns_used 2104
_cell_measurement_temperature 100.01(10)
_cell_measurement_theta_max 73.0720
_cell_measurement_theta_min 4.4390
_cell_volume 2357.9(3)
_computing_cell_refinement 'CrysAlisPro 1.171.38.43f (Rigaku OD, 2015)'
_computing_data_collection 'CrysAlisPro 1.171.38.43f (Rigaku OD, 2015)'
_computing_data_reduction 'CrysAlisPro 1.171.38.43f (Rigaku OD, 2015)'
_computing_molecular_graphics 'Olex2 (Dolomanov et al., 2009)'
_computing_publication_material 'Olex2 (Dolomanov et al., 2009)'
_computing_structure_refinement 'ShelXL (Sheldrick, 2015)'
_computing_structure_solution 'ShelXS (Sheldrick, 2008)'
_diffrn_ambient_environment N~2~
_diffrn_ambient_temperature 100.01(10)
_diffrn_detector 'CCD plate'
_diffrn_detector_area_resol_mean 5.2684
_diffrn_detector_type AtlasS2
_diffrn_measured_fraction_theta_full 0.988
_diffrn_measured_fraction_theta_max 0.957
_diffrn_measurement_details
;
List of Runs (angles in degrees, time in seconds):

  # Type    Start    End  Width  t~exp~   \w     \q     \k     \f   Frames
#--------------------------------------------------------------------------
  1  \w     31.00  62.00   1.00    3.00    --   41.11 -37.00 -90.00   31
  2  \w     45.00  72.00   1.00    3.00    --   41.11 -77.00 -90.00   27
  3  \w     78.00 130.00   1.00    3.00    --  107.58 -77.00-150.00   52
  4  \w     84.00 173.00   1.00    3.00    --  107.58  45.00 -60.00   89
  5  \w    146.00 173.00   1.00    3.00    --  107.58 125.00  90.00   27
  6  \w     75.00 178.00   1.00    3.00    --  107.58  77.00 -30.00  103
  7  \w     95.00 167.00   1.00    3.00    --  107.58 125.00-120.00   72
  8  \w     57.00  96.00   1.00    3.00    --   41.11-125.00 150.00   39
  9  \w     36.00 122.00   1.00    3.00    --  107.58-125.00 -90.00   86
 10  \w    -31.00  -4.00   1.00    3.00    --   41.11 -77.00 -90.00   27
 11  \w    -32.00  16.00   1.00    3.00    --   41.11 -37.00 -90.00   48
 12  \w   -107.00 -49.00   1.00    3.00    --  -41.11 -37.00 120.00   58
;
_diffrn_measurement_device 'four-circle diffractometer'
_diffrn_measurement_device_type 'SuperNova, Dual, Cu at zero, AtlasS2'
_diffrn_measurement_method '\w scans'
_diffrn_orient_matrix_type 'CrysAlisPro convention (1999,Acta A55,543-557)'
_diffrn_orient_matrix_UB_11 -0.0844361000
_diffrn_orient_matrix_UB_12 -0.0082589000
_diffrn_orient_matrix_UB_13 -0.0231399000
_diffrn_orient_matrix_UB_21 -0.0059070000
_diffrn_orient_matrix_UB_22 0.1276025000
_diffrn_orient_matrix_UB_23 0.0259747000
_diffrn_orient_matrix_UB_31 0.0018666000
_diffrn_orient_matrix_UB_32 0.0254829000
_diffrn_orient_matrix_UB_33 -0.1373018000
_diffrn_radiation_monochromator mirror
_diffrn_radiation_probe x-ray
_diffrn_radiation_type CuK\a
_diffrn_radiation_wavelength 1.54184
_diffrn_reflns_av_R_equivalents 0.0811
_diffrn_reflns_av_unetI/netI 0.0927
_diffrn_reflns_Laue_measured_fraction_full 0.988
_diffrn_reflns_Laue_measured_fraction_max 0.957
_diffrn_reflns_limit_h_max 22
_diffrn_reflns_limit_h_min -15
_diffrn_reflns_limit_k_max 14
_diffrn_reflns_limit_k_min -11
_diffrn_reflns_limit_l_max 11
_diffrn_reflns_limit_l_min -13
_diffrn_reflns_number 8885
_diffrn_reflns_point_group_measured_fraction_full 0.988
_diffrn_reflns_point_group_measured_fraction_max 0.957
_diffrn_reflns_theta_full 67.684
_diffrn_reflns_theta_max 73.998
_diffrn_reflns_theta_min 2.427
_diffrn_source 'micro-focus sealed X-ray tube'
_diffrn_source_type 'SuperNova (Cu) X-ray Source'
_exptl_absorpt_coefficient_mu 1.514
_exptl_absorpt_correction_T_max 1.00000
_exptl_absorpt_correction_T_min 0.47023
_exptl_absorpt_correction_type multi-scan
_exptl_absorpt_process_details
;
CrysAlisPro 1.171.38.43f (Rigaku Oxford Diffraction, 2015)
Empirical absorption correction using spherical harmonics,
 implemented in SCALE3 ABSPACK scaling algorithm.
;
_exptl_crystal_colour colourless
_exptl_crystal_colour_primary colourless
_exptl_crystal_density_diffrn 1.283
_exptl_crystal_description block
_exptl_crystal_F_000 964
_exptl_crystal_size_max 0.13
_exptl_crystal_size_mid 0.12
_exptl_crystal_size_min 0.11
_refine_diff_density_max 0.894
_refine_diff_density_min -0.817
_refine_diff_density_rms 0.135
_refine_ls_extinction_method none
_refine_ls_goodness_of_fit_ref 1.076
_refine_ls_hydrogen_treatment mixed
_refine_ls_matrix_type full
_refine_ls_number_parameters 297
_refine_ls_number_reflns 4590
_refine_ls_number_restraints 20
_refine_ls_restrained_S_all 1.078
_refine_ls_R_factor_all 0.1070
_refine_ls_R_factor_gt 0.0844
_refine_ls_shift/su_max 0.004
_refine_ls_shift/su_mean 0.002
_refine_ls_structure_factor_coef Fsqd
_refine_ls_weighting_details 'w=1/[\s^2^(Fo^2^)+(0.1921P)^2^+17.1024P] where P=(Fo^2^+2Fc^2^)/3'
_refine_ls_weighting_scheme calc
_refine_ls_wR_factor_gt 0.3912
_refine_ls_wR_factor_ref 0.2450
_reflns_Friedel_coverage 0.000
_reflns_number_gt 3257
_reflns_number_total 4590
_reflns_threshold_expression 'I > 2\s(I)'
_cod_data_source_file c9ob01664c2.cif
_cod_data_source_block exp_1558
_cod_depositor_comments 'Adding full bibliography for 7157059.cif.'
_cod_database_code 7157059
_shelx_shelxl_version_number 2018/3
_shelx_space_group_comment
;
The symmetry employed for this shelxl refinement is uniquely defined
by the following loop, which should always be used as a source of
symmetry information in preference to the above space-group names.
They are only intended as comments.
;
_shelx_estimated_absorpt_t_max 0.851
_shelx_estimated_absorpt_t_min 0.827
_reflns_odcompleteness_completeness 98.62
_reflns_odcompleteness_iscentric 1
_reflns_odcompleteness_theta 66.97
_olex2_refinement_description
;
1. Fixed Uiso
 At 1.2 times of:
  All C(H) groups
 At 1.5 times of:
  All C(H,H,H) groups
2. Rigid bond restraints
 C18, C19
 with sigma for 1-2 distances of 0.01 and sigma for 1-3 distances of 0.01
 C18, C20
 with sigma for 1-2 distances of 0.01 and sigma for 1-3 distances of 0.01
3. Uiso/Uaniso restraints and constraints
C18 \\sim C19: within 2A with sigma of 0.002 and sigma for terminal atoms of
0.004
C18 \\sim C20: within 2A with sigma of 0.002 and sigma for terminal atoms of
0.004
Uanis(C21) \\sim Ueq: with sigma of 0.02 and sigma for terminal atoms of 0.04
Uanis(C18) = Uanis(C21)
4.a Ternary CH refined with riding coordinates:
 C11(H11)
4.b Aromatic/amide H refined with riding coordinates:
 C14(H14), C17(H17), C16(H16), C2(H2), C6(H6), C3(H3), C5(H5)
4.c Idealised Me refined as rotating group:
 C23(H23A,H23B,H23C), C24(H24A,H24B,H24C), C25(H25A,H25B,H25C), C21(H21A,H21B,
 H21C), C20(H20A,H20B,H20C), C19(H19A,H19B,H19C)
;
_olex2_submission_special_instructions 'No special instructions were received'
_oxdiff_exptl_absorpt_empirical_details
;
Empirical correction (ABSPACK) includes:
- Absorption correction using spherical harmonics
- Frame scaling
- Detector area scaling
;
_oxdiff_exptl_absorpt_empirical_full_max 1.709
_oxdiff_exptl_absorpt_empirical_full_min 0.698

loop_
_space_group_symop_operation_xyz
'x, y, z'
'-x, y+1/2, -z+1/2'
'-x, -y, -z'
'x, -y-1/2, z-1/2'

loop_
_atom_site_label
_atom_site_type_symbol
_atom_site_fract_x
_atom_site_fract_y
_atom_site_fract_z
_atom_site_U_iso_or_equiv
_atom_site_adp_type
_atom_site_occupancy
_atom_site_site_symmetry_order
_atom_site_calc_flag
_atom_site_refinement_flags_posn
_atom_site_refinement_flags_adp
S1 S 0.65754(6) 0.99497(8) 0.49270(9) 0.0345(2) Uani 1 1 d . .
F2 F 0.63616(18) 1.1994(3) 1.0303(2) 0.0627(9) Uani 1 1 d . .
N1 N 0.73364(17) 0.6865(3) 0.5619(3) 0.0304(8) Uani 1 1 d . .
N3 N 0.62066(18) 0.7931(3) 0.3706(3) 0.0319(8) Uani 1 1 d . .
N4 N 0.83324(19) 0.8328(4) 0.8217(3) 0.0390(10) Uani 1 1 d . .
N2 N 0.74622(17) 0.8630(3) 0.6320(3) 0.0270(7) Uani 1 1 d . .
F1 F 0.89159(18) 0.2709(3) 0.8573(4) 0.1017(12) Uani 1 1 d . .
C9 C 0.7139(2) 0.7935(3) 0.5440(3) 0.0251(8) Uani 1 1 d . .
C8 C 0.79048(19) 0.7963(3) 0.7183(3) 0.0257(8) Uani 1 1 d . .
C7 C 0.78075(19) 0.6873(3) 0.6711(3) 0.0272(9) Uani 1 1 d . .
C14 C 0.6474(2) 1.0283(4) 0.9178(3) 0.0355(10) Uani 1 1 d . .
H14 H 0.624630 0.986892 0.974319 0.043 Uiso 1 1 calc R .
C10 C 0.6592(2) 0.8464(3) 0.4520(3) 0.0289(9) Uani 1 1 d . .
C13 C 0.6704(2) 0.9766(3) 0.8186(3) 0.0288(9) Uani 1 1 d . .
C12 C 0.7066(2) 1.0364(3) 0.7365(4) 0.0316(10) Uani 1 1 d . .
C11 C 0.7305(2) 0.9835(3) 0.6249(4) 0.0303(9) Uani 1 1 d . .
H11 H 0.774288 1.023278 0.604727 0.036 Uiso 1 1 calc R .
C23 C 0.4968(2) 0.8699(4) 0.3583(4) 0.0400(11) Uani 1 1 d . .
H23A H 0.483298 0.803748 0.401046 0.060 Uiso 1 1 calc GR .
H23B H 0.455398 0.895763 0.303058 0.060 Uiso 1 1 calc GR .
H23C H 0.512201 0.928483 0.416698 0.060 Uiso 1 1 calc GR .
C15 C 0.6586(2) 1.1450(4) 0.9333(4) 0.0412(11) Uani 1 1 d . .
C17 C 0.7190(2) 1.1530(4) 0.7561(5) 0.0414(11) Uani 1 1 d . .
H17 H 0.743958 1.193565 0.701710 0.050 Uiso 1 1 calc R .
C1 C 0.8107(2) 0.5795(4) 0.7214(4) 0.0390(11) Uani 1 1 d . .
C16 C 0.6953(3) 1.2075(4) 0.8529(4) 0.0430(12) Uani 1 1 d . .
H16 H 0.703374 1.284687 0.864850 0.052 Uiso 1 1 calc R .
C22 C 0.5595(2) 0.8410(4) 0.2859(4) 0.0422(12) Uani 1 1 d . .
C18 C 0.9094(4) 0.8703(9) 0.8224(7) 0.1025(9) Uani 1 1 d . U
C2 C 0.8116(2) 0.4859(4) 0.6467(6) 0.0503(14) Uani 1 1 d . .
H2 H 0.792628 0.492102 0.564151 0.060 Uiso 1 1 calc R .
C6 C 0.8380(3) 0.5653(5) 0.8452(5) 0.0556(14) Uani 1 1 d . .
H6 H 0.837790 0.626117 0.899117 0.067 Uiso 1 1 calc R .
C4 C 0.8656(3) 0.3732(4) 0.8130(6) 0.0761(17) Uani 1 1 d . .
C24 C 0.5355(3) 0.7489(6) 0.1938(5) 0.0797(18) Uani 1 1 d . .
H24A H 0.575954 0.728319 0.150829 0.120 Uiso 1 1 calc GR .
H24B H 0.495605 0.776072 0.136127 0.120 Uiso 1 1 calc GR .
H24C H 0.519776 0.683925 0.236029 0.120 Uiso 1 1 calc GR .
C3 C 0.8402(3) 0.3814(4) 0.6911(7) 0.0663(18) Uani 1 1 d . .
H3 H 0.841779 0.319654 0.638931 0.080 Uiso 1 1 calc R .
C5 C 0.8653(3) 0.4622(5) 0.8883(6) 0.0755(16) Uani 1 1 d . .
H5 H 0.883725 0.454391 0.970822 0.091 Uiso 1 1 calc R .
C25 C 0.5831(3) 0.9412(6) 0.2159(5) 0.076(2) Uani 1 1 d . .
H25A H 0.590119 1.005535 0.269687 0.114 Uiso 1 1 calc GR .
H25B H 0.545915 0.958172 0.148674 0.114 Uiso 1 1 calc GR .
H25C H 0.628393 0.923962 0.184715 0.114 Uiso 1 1 calc GR .
C21 C 0.9096(4) 0.9990(8) 0.7937(7) 0.1025(9) Uani 1 1 d . U
H21A H 0.889915 1.011231 0.709310 0.154 Uiso 1 1 calc GR .
H21B H 0.958975 1.027174 0.807742 0.154 Uiso 1 1 calc GR .
H21C H 0.879874 1.038075 0.846131 0.154 Uiso 1 1 calc GR .
C20 C 0.9476(4) 0.8659(9) 0.9438(7) 0.1072(12) Uani 1 1 d . U
H20A H 0.919613 0.904704 0.999084 0.161 Uiso 1 1 calc GR .
H20B H 0.994702 0.901631 0.945221 0.161 Uiso 1 1 calc GR .
H20C H 0.954319 0.788317 0.969003 0.161 Uiso 1 1 calc GR .
C19 C 0.9414(4) 0.8142(9) 0.7203(7) 0.1088(12) Uani 1 1 d . U
H19A H 0.952192 0.736558 0.741421 0.163 Uiso 1 1 calc GR .
H19B H 0.985773 0.852400 0.706592 0.163 Uiso 1 1 calc GR .
H19C H 0.906825 0.817302 0.646858 0.163 Uiso 1 1 calc GR .
H13 H 0.655(3) 0.896(4) 0.802(4) 0.040(13) Uiso 1 1 d . .
H4 H 0.817(2) 0.855(3) 0.869(3) 0.018(9) Uiso 1 1 d . .

loop_
_atom_site_aniso_label
_atom_site_aniso_U_11
_atom_site_aniso_U_22
_atom_site_aniso_U_33
_atom_site_aniso_U_23
_atom_site_aniso_U_13
_atom_site_aniso_U_12
S1 0.0472(5) 0.0248(4) 0.0314(4) 0.0046(4) 0.0054(4) 0.0103(4)
F2 0.0753(18) 0.0712(18) 0.0404(13) -0.0208(13) 0.0031(13) 0.0276(15)
N1 0.0233(14) 0.0233(14) 0.0422(17) 0.0025(14) -0.0051(13) 0.0006(12)
N3 0.0317(15) 0.0367(17) 0.0266(14) -0.0031(13) 0.0013(12) 0.0160(14)
N4 0.0281(16) 0.062(2) 0.0276(15) -0.0050(16) 0.0043(13) 0.0058(16)
N2 0.0301(15) 0.0216(14) 0.0289(14) -0.0008(12) 0.0023(12) -0.0007(12)
F1 0.0483(16) 0.0711(16) 0.188(3) 0.0911(16) 0.0250(19) 0.0221(14)
C9 0.0248(16) 0.0241(16) 0.0249(16) -0.0031(14) -0.0027(13) 0.0042(14)
C8 0.0192(15) 0.0293(17) 0.0275(16) 0.0041(15) -0.0012(13) 0.0002(14)
C7 0.0193(15) 0.0288(18) 0.0328(17) 0.0096(15) -0.0001(14) 0.0035(14)
C14 0.037(2) 0.048(2) 0.0206(16) 0.0029(17) 0.0019(15) 0.0037(19)
C10 0.0316(18) 0.0286(17) 0.0267(16) 0.0018(15) 0.0039(14) 0.0108(15)
C13 0.0339(18) 0.0271(17) 0.0256(16) 0.0004(15) 0.0042(14) 0.0001(16)
C12 0.0328(18) 0.0222(17) 0.0392(19) -0.0042(16) 0.0027(16) -0.0004(15)
C11 0.0351(18) 0.0212(16) 0.0363(18) 0.0041(15) 0.0108(15) -0.0035(15)
C23 0.0280(18) 0.057(3) 0.0337(19) 0.0026(19) -0.0020(16) 0.0144(18)
C15 0.041(2) 0.053(2) 0.0279(17) -0.0169(18) -0.0037(16) 0.0154(19)
C17 0.040(2) 0.0250(18) 0.060(2) -0.0038(19) 0.0094(19) -0.0091(17)
C1 0.0207(16) 0.039(2) 0.059(2) 0.0195(19) 0.0078(16) 0.0036(16)
C16 0.045(2) 0.0264(19) 0.056(2) -0.0148(19) 0.001(2) -0.0002(18)
C22 0.0333(19) 0.064(3) 0.0288(18) 0.002(2) 0.0016(16) 0.0196(19)
C18 0.0431(13) 0.1807(17) 0.0829(15) -0.0359(16) 0.0046(13) -0.0284(15)
C2 0.029(2) 0.029(2) 0.091(4) 0.019(2) -0.002(2) 0.0022(17)
C6 0.033(2) 0.081(3) 0.054(2) 0.029(2) 0.0102(19) 0.021(2)
C4 0.030(2) 0.058(2) 0.143(4) 0.067(2) 0.020(3) 0.020(2)
C24 0.061(3) 0.110(4) 0.058(3) -0.043(3) -0.030(2) 0.047(3)
C3 0.028(2) 0.031(2) 0.136(5) 0.029(3) -0.004(3) 0.0018(19)
C5 0.039(2) 0.097(4) 0.093(3) 0.066(3) 0.020(2) 0.026(2)
C25 0.047(3) 0.126(5) 0.055(3) 0.042(3) 0.006(2) 0.024(3)
C21 0.0431(13) 0.1807(17) 0.0829(15) -0.0359(16) 0.0046(13) -0.0284(15)
C20 0.0462(19) 0.185(2) 0.087(2) -0.032(2) -0.0038(19) -0.024(2)
C19 0.0487(19) 0.186(2) 0.092(2) -0.042(2) 0.0122(19) -0.030(2)

loop_
_atom_type_symbol
_atom_type_description
_atom_type_scat_dispersion_real
_atom_type_scat_dispersion_imag
_atom_type_scat_source
C C 0.0181 0.0091 'International Tables Vol C Tables 4.2.6.8 and 6.1.1.4'
H H 0.0000 0.0000 'International Tables Vol C Tables 4.2.6.8 and 6.1.1.4'
F F 0.0727 0.0534 'International Tables Vol C Tables 4.2.6.8 and 6.1.1.4'
N N 0.0311 0.0180 'International Tables Vol C Tables 4.2.6.8 and 6.1.1.4'
S S 0.3331 0.5567 'International Tables Vol C Tables 4.2.6.8 and 6.1.1.4'

loop_
_geom_angle_atom_site_label_1
_geom_angle_atom_site_label_2
_geom_angle_atom_site_label_3
_geom_angle
C10 S1 C11 95.12(17)
C9 N1 C7 104.5(3)
C10 N3 C22 125.2(4)
C8 N4 C18 123.2(4)
C8 N4 H4 120(3)
C18 N4 H4 112(3)
C9 N2 C8 107.8(3)
C9 N2 C11 119.6(3)
C8 N2 C11 132.7(3)
N1 C9 N2 112.9(3)
N1 C9 C10 131.2(3)
N2 C9 C10 115.7(3)
N4 C8 N2 127.1(4)
N4 C8 C7 129.4(4)
C7 C8 N2 103.4(3)
N1 C7 C8 111.4(3)
N1 C7 C1 118.8(3)
C8 C7 C1 129.8(3)
C13 C14 H14 120.6
C13 C14 C15 118.9(4)
C15 C14 H14 120.6
N3 C10 S1 130.2(3)
N3 C10 C9 123.8(4)
C9 C10 S1 105.9(3)
C14 C13 C12 121.1(4)
C14 C13 H13 118(3)
C12 C13 H13 121(3)
C13 C12 C11 122.5(4)
C13 C12 C17 118.9(4)
C17 C12 C11 118.6(4)
S1 C11 H11 108.7
N2 C11 S1 103.5(2)
N2 C11 C12 116.4(3)
N2 C11 H11 108.7
C12 C11 S1 110.7(3)
C12 C11 H11 108.7
H23A C23 H23B 109.5
H23A C23 H23C 109.5
H23B C23 H23C 109.5
C22 C23 H23A 109.5
C22 C23 H23B 109.5
C22 C23 H23C 109.5
F2 C15 C14 120.5(4)
F2 C15 C16 118.0(4)
C16 C15 C14 121.5(4)
C12 C17 H17 119.3
C16 C17 C12 121.4(4)
C16 C17 H17 119.3
C2 C1 C7 120.3(4)
C2 C1 C6 116.9(4)
C6 C1 C7 122.7(4)
C15 C16 H16 120.9
C17 C16 C15 118.3(4)
C17 C16 H16 120.9
N3 C22 C23 108.9(3)
N3 C22 C24 106.1(4)
N3 C22 C25 112.2(4)
C24 C22 C23 109.6(4)
C25 C22 C23 112.1(4)
C25 C22 C24 107.7(4)
N4 C18 C21 108.7(6)
N4 C18 C19 109.3(6)
C20 C18 N4 110.5(6)
C20 C18 C21 102.3(7)
C20 C18 C19 119.6(7)
C19 C18 C21 105.8(7)
C1 C2 H2 119.0
C1 C2 C3 122.1(5)
C3 C2 H2 119.0
C1 C6 H6 119.7
C5 C6 C1 120.6(5)
C5 C6 H6 119.7
C3 C4 F1 118.2(5)
C5 C4 F1 120.3(6)
C5 C4 C3 121.5(5)
C22 C24 H24A 109.5
C22 C24 H24B 109.5
C22 C24 H24C 109.5
H24A C24 H24B 109.5
H24A C24 H24C 109.5
H24B C24 H24C 109.5
C2 C3 H3 121.0
C4 C3 C2 118.0(6)
C4 C3 H3 121.0
C6 C5 H5 119.5
C4 C5 C6 120.9(6)
C4 C5 H5 119.5
C22 C25 H25A 109.5
C22 C25 H25B 109.5
C22 C25 H25C 109.5
H25A C25 H25B 109.5
H25A C25 H25C 109.5
H25B C25 H25C 109.5
C18 C21 H21A 109.5
C18 C21 H21B 109.5
C18 C21 H21C 109.5
H21A C21 H21B 109.5
H21A C21 H21C 109.5
H21B C21 H21C 109.5
C18 C20 H20A 109.5
C18 C20 H20B 109.5
C18 C20 H20C 109.5
H20A C20 H20B 109.5
H20A C20 H20C 109.5
H20B C20 H20C 109.5
C18 C19 H19A 109.5
C18 C19 H19B 109.5
C18 C19 H19C 109.5
H19A C19 H19B 109.5
H19A C19 H19C 109.5
H19B C19 H19C 109.5

loop_
_geom_bond_atom_site_label_1
_geom_bond_atom_site_label_2
_geom_bond_distance
S1 C10 1.812(4)
S1 C11 1.849(4)
F2 C15 1.352(5)
N1 C9 1.322(5)
N1 C7 1.384(5)
N3 C10 1.238(5)
N3 C22 1.475(5)
N4 C8 1.364(5)
N4 C18 1.465(8)
N4 H4 0.68(4)
N2 C9 1.345(5)
N2 C8 1.407(5)
N2 C11 1.452(5)
F1 C4 1.365(6)
C9 C10 1.470(5)
C8 C7 1.391(5)
C7 C1 1.467(6)
C14 H14 0.9300
C14 C13 1.361(6)
C14 C15 1.400(7)
C13 C12 1.381(6)
C13 H13 1.00(5)
C12 C11 1.489(6)
C12 C17 1.407(6)
C11 H11 0.9800
C23 H23A 0.9600
C23 H23B 0.9600
C23 H23C 0.9600
C23 C22 1.518(6)
C15 C16 1.388(7)
C17 H17 0.9300
C17 C16 1.360(7)
C1 C2 1.377(7)
C1 C6 1.397(7)
C16 H16 0.9300
C22 C24 1.511(7)
C22 C25 1.504(8)
C18 C21 1.552(14)
C18 C20 1.425(10)
C18 C19 1.485(11)
C2 H2 0.9300
C2 C3 1.404(7)
C6 H6 0.9300
C6 C5 1.377(8)
C4 C3 1.361(10)
C4 C5 1.338(9)
C24 H24A 0.9600
C24 H24B 0.9600
C24 H24C 0.9600
C3 H3 0.9300
C5 H5 0.9300
C25 H25A 0.9600
C25 H25B 0.9600
C25 H25C 0.9600
C21 H21A 0.9600
C21 H21B 0.9600
C21 H21C 0.9600
C20 H20A 0.9600
C20 H20B 0.9600
C20 H20C 0.9600
C19 H19A 0.9600
C19 H19B 0.9600
C19 H19C 0.9600
